data_1557203
loop_
_publ_author_name
'Wang, Rong'
'Fan, Run-Zhu'
'Ni, Fu-Qiang'
'Sang, Jun'
'Xie, Xing-Lin'
'Luo, Si-Yuan'
'Tang, Gui-Hua'
'Yin, Sheng'

_publ_section_title
;
 19-nor-, 20-nor-, and tetranor-Halimane-Type Furanoditerpenoids from
 Croton crassifolius
;
_journal_name_full 'Journal of Natural Products'
_journal_paper_doi 10.1021/acs.jnatprod.9b00634
_journal_year 2020
_chemical_absolute_configuration ad
_chemical_formula_moiety 'C21 H26 O6'
_chemical_formula_sum 'C21 H26 O6'
_chemical_formula_weight 374.42
_space_group_crystal_system orthorhombic
_space_group_IT_number 19
_space_group_name_Hall 'P 2ac 2ab'
_space_group_name_H-M_alt 'P 21 21 21'
_atom_sites_solution_hydrogens geom
_atom_sites_solution_primary dual
_audit_creation_date 2019-05-17
_audit_creation_method
;
Olex2 1.2
(compiled 2018.05.29 svn.r3508 for OlexSys, GUI svn.r5506)
;
_cell_angle_alpha 90
_cell_angle_beta 90
_cell_angle_gamma 90
_cell_formula_units_Z 4
_cell_length_a 8.03150(10)
_cell_length_b 8.3527(2)
_cell_length_c 27.8078(5)
_cell_measurement_reflns_used 12478
_cell_measurement_temperature 99.99(10)
_cell_measurement_theta_max 77.1990
_cell_measurement_theta_min 5.5090
_cell_volume 1865.48(6)
_computing_cell_refinement 'CrysAlisPro 1.171.39.46 (Rigaku OD, 2018)'
_computing_data_collection 'CrysAlisPro 1.171.39.46 (Rigaku OD, 2018)'
_computing_data_reduction 'CrysAlisPro 1.171.39.46 (Rigaku OD, 2018)'
_computing_molecular_graphics 'Olex2 (Dolomanov et al., 2009)'
_computing_publication_material 'Olex2 (Dolomanov et al., 2009)'
_computing_structure_refinement 'ShelXL (Sheldrick, 2015)'
_computing_structure_solution 'ShelXT (Sheldrick, 2015)'
_diffrn_ambient_environment N~2~
_diffrn_ambient_temperature 99.99(10)
_diffrn_detector 'CCD plate'
_diffrn_detector_type HyPix
_diffrn_measured_fraction_theta_full 1.000
_diffrn_measured_fraction_theta_max 0.979
_diffrn_measurement_details
;
List of Runs (angles in degrees, time in seconds):

  # Type    Start    End  Width  t~exp~   \w     \q     \k     \f   Frames
--------------------------------------------------------------------------
  1  \w   -123.00 -32.00   0.50    0.06    --  -46.62 -23.00 -42.00  182
  2  \w   -173.00 -70.00   0.50    0.50    -- -100.00-127.00 -98.00  206
  3  \w   -173.00 -83.00   0.50    0.50    -- -100.00-101.00 156.00  180
  4  \w   -176.00 -85.00   0.50    0.50    -- -100.00 -23.00 -42.00  182
  5  \w     34.00 110.00   0.50    0.50    --  107.00-101.00 156.00  152
  6  \w    -95.00 -11.00   0.50    0.06    --  -46.62 125.00 -90.00  168
  7  \w     15.00  95.00   0.50    0.06    --   46.62-125.00   0.00  160
  8  \w     34.00 125.00   0.50    0.50    --  107.00 -61.00 -30.00  182
  9  \w     83.00 178.00   0.50    0.50    --  107.00  77.00-120.00  190
 10  \w     34.00 125.00   0.50    0.50    --  107.00 -61.00 120.00  182
 11  \w     34.00 109.00   0.50    0.50    --  107.00 -94.00  90.00  150
 12  \w     76.00 178.00   0.50    0.50    --  107.00 125.00  30.00  204
 13  \w     32.00 123.00   0.50    0.50    --  107.00 -30.00 120.00  182
 14  \w   -119.00 -23.00   0.50    0.06    --  -46.62 -77.00  90.00  192
 15  \w   -120.00 -52.00   0.50    0.06    --  -46.62 -38.00-120.00  136
 16  \w   -119.00 -23.00   0.50    0.06    --  -46.62 -77.00-180.00  192
;
_diffrn_measurement_device 'four-circle diffractometer'
_diffrn_measurement_device_type 'XtaLAB Synergy R, DW system, HyPix'
_diffrn_measurement_method '\w scans'
_diffrn_orient_matrix_type 'CrysAlisPro convention (1999,Acta A55,543-557)'
_diffrn_orient_matrix_UB_11 0.0462454000
_diffrn_orient_matrix_UB_12 0.1551835000
_diffrn_orient_matrix_UB_13 0.0268555000
_diffrn_orient_matrix_UB_21 0.0367915000
_diffrn_orient_matrix_UB_22 0.0826500000
_diffrn_orient_matrix_UB_23 -0.0483989000
_diffrn_orient_matrix_UB_31 -0.1823293000
_diffrn_orient_matrix_UB_32 0.0558313000
_diffrn_orient_matrix_UB_33 -0.0030418000
_diffrn_radiation_monochromator mirror
_diffrn_radiation_probe x-ray
_diffrn_radiation_type CuK\a
_diffrn_radiation_wavelength 1.54184
_diffrn_reflns_av_R_equivalents 0.0423
_diffrn_reflns_av_unetI/netI 0.0251
_diffrn_reflns_Laue_measured_fraction_full 1.000
_diffrn_reflns_Laue_measured_fraction_max 0.979
_diffrn_reflns_limit_h_max 9
_diffrn_reflns_limit_h_min -10
_diffrn_reflns_limit_k_max 10
_diffrn_reflns_limit_k_min -10
_diffrn_reflns_limit_l_max 34
_diffrn_reflns_limit_l_min -34
_diffrn_reflns_number 18993
_diffrn_reflns_point_group_measured_fraction_full 1.000
_diffrn_reflns_point_group_measured_fraction_max 0.971
_diffrn_reflns_theta_full 67.684
_diffrn_reflns_theta_max 77.516
_diffrn_reflns_theta_min 3.178
_diffrn_source 'Rotating-anode X-ray tube'
_diffrn_source_type 'Rigaku (Cu) X-ray Source'
_exptl_absorpt_coefficient_mu 0.800
_exptl_absorpt_correction_T_max 1.00000
_exptl_absorpt_correction_T_min 0.74926
_exptl_absorpt_correction_type multi-scan
_exptl_absorpt_process_details
;
CrysAlisPro 1.171.39.46 (Rigaku Oxford Diffraction, 2018)
Empirical absorption correction using spherical harmonics,
 implemented in SCALE3 ABSPACK scaling algorithm.
;
_exptl_crystal_colour colourless
_exptl_crystal_colour_primary colourless
_exptl_crystal_density_diffrn 1.333
_exptl_crystal_description block
_exptl_crystal_F_000 800
_exptl_crystal_size_max 0.3
_exptl_crystal_size_mid 0.2
_exptl_crystal_size_min 0.1
_refine_diff_density_max 0.197
_refine_diff_density_min -0.171
_refine_diff_density_rms 0.041
_refine_ls_abs_structure_details
;
 Flack x determined using 1502 quotients [(I+)-(I-)]/[(I+)+(I-)]
 (Parsons, Flack and Wagner, Acta Cryst. B69 (2013) 249-259).
;
_refine_ls_abs_structure_Flack 0.07(6)
_refine_ls_extinction_method none
_refine_ls_goodness_of_fit_ref 1.044
_refine_ls_hydrogen_treatment constr
_refine_ls_matrix_type full
_refine_ls_number_parameters 248
_refine_ls_number_reflns 3856
_refine_ls_number_restraints 0
_refine_ls_restrained_S_all 1.044
_refine_ls_R_factor_all 0.0371
_refine_ls_R_factor_gt 0.0359
_refine_ls_shift/su_max 0.000
_refine_ls_shift/su_mean 0.000
_refine_ls_structure_factor_coef Fsqd
_refine_ls_weighting_details 'w=1/[\s^2^(Fo^2^)+(0.0507P)^2^+0.5131P] where P=(Fo^2^+2Fc^2^)/3'
_refine_ls_weighting_scheme calc
_refine_ls_wR_factor_gt 0.0938
_refine_ls_wR_factor_ref 0.0945
_reflns_Friedel_coverage 0.711
_reflns_Friedel_fraction_full 1.000
_reflns_Friedel_fraction_max 0.960
_reflns_number_gt 3733
_reflns_number_total 3856
_reflns_threshold_expression 'I > 2\s(I)'
_cod_data_source_file np9b00634_si_005.cif
_cod_data_source_block wangr_190424_2
_cod_database_code 1557203
_shelx_shelxl_version_number 2016/6
_shelx_space_group_comment
;
The symmetry employed for this shelxl refinement is uniquely defined
by the following loop, which should always be used as a source of
symmetry information in preference to the above space-group names.
They are only intended as comments.
;
_shelx_estimated_absorpt_t_max 0.924
_shelx_estimated_absorpt_t_min 0.795
_reflns_odcompleteness_completeness 99.95
_reflns_odcompleteness_iscentric 1
_reflns_odcompleteness_theta 71.98
_olex2_refinement_description
;
1. Fixed Uiso
 At 1.2 times of:
  All C(H) groups, All C(H,H) groups
 At 1.5 times of:
  All C(H,H,H) groups, All O(H) groups
2.a Ternary CH refined with riding coordinates:
 C11(H11), C4(H4), C2(H2)
2.b Secondary CH2 refined with riding coordinates:
 C9(H9A,H9B), C8(H8A,H8B), C12(H12A,H12B), C3(H3A,H3B), C7(H7A,H7B)
2.c Aromatic/amide H refined with riding coordinates:
 C16(H16), C19(H19), C17(H17)
2.d Idealised Me refined as rotating group:
 C27(H27A,H27B,H27C), C23(H23A,H23B,H23C), C26(H26A,H26B,H26C)
2.e Idealised tetrahedral OH refined as rotating group:
 O25(H25)
;
_olex2_submission_special_instructions 'No special instructions were received'
_oxdiff_exptl_absorpt_empirical_details
;
Empirical correction (ABSPACK) includes:
- Absorption correction using spherical harmonics
- Frame scaling
;
_oxdiff_exptl_absorpt_empirical_full_max 1.533
_oxdiff_exptl_absorpt_empirical_full_min 0.716

loop_
_space_group_symop_operation_xyz
'x, y, z'
'-x+1/2, -y, z+1/2'
'-x, y+1/2, -z+1/2'
'x+1/2, -y+1/2, -z'

loop_
_atom_site_label
_atom_site_type_symbol
_atom_site_fract_x
_atom_site_fract_y
_atom_site_fract_z
_atom_site_U_iso_or_equiv
_atom_site_adp_type
_atom_site_occupancy
_atom_site_site_symmetry_order
_atom_site_calc_flag
_atom_site_refinement_flags_posn
O14 O 0.60128(18) 0.54530(19) 0.48825(5) 0.0287(3) Uani 1 1 d .
O20 O 0.70027(19) 0.40915(19) 0.42563(5) 0.0296(3) Uani 1 1 d .
O22 O -0.00731(18) 0.5436(2) 0.31871(5) 0.0308(4) Uani 1 1 d .
O18 O 0.3857(2) 0.6616(2) 0.63433(6) 0.0372(4) Uani 1 1 d .
O24 O 0.0526(2) 0.6026(3) 0.24179(6) 0.0418(4) Uani 1 1 d .
O25 O 0.2376(2) 0.2657(2) 0.29562(6) 0.0387(4) Uani 1 1 d .
H25 H 0.155593 0.208639 0.291737 0.058 Uiso 1 1 calc GR
C5 C 0.3053(2) 0.4935(3) 0.34529(7) 0.0254(4) Uani 1 1 d .
C9 C 0.4411(3) 0.7224(3) 0.38899(8) 0.0279(4) Uani 1 1 d .
H9A H 0.549972 0.721665 0.404094 0.033 Uiso 1 1 calc R
H9B H 0.366455 0.782991 0.409501 0.033 Uiso 1 1 calc R
C13 C 0.5820(3) 0.4645(3) 0.44641(7) 0.0251(4) Uani 1 1 d .
C15 C 0.4256(3) 0.6008(3) 0.55697(8) 0.0280(4) Uani 1 1 d .
C10 C 0.3782(2) 0.5521(2) 0.38508(7) 0.0240(4) Uani 1 1 d .
C8 C 0.4539(3) 0.8052(3) 0.34044(8) 0.0298(5) Uani 1 1 d .
H8A H 0.471245 0.919147 0.344971 0.036 Uiso 1 1 calc R
H8B H 0.547707 0.762677 0.322568 0.036 Uiso 1 1 calc R
C1 C 0.3985(3) 0.4551(2) 0.43142(7) 0.0243(4) Uani 1 1 d .
C6 C 0.2755(3) 0.5972(3) 0.30042(7) 0.0284(4) Uani 1 1 d .
C11 C 0.4454(3) 0.6197(3) 0.50395(8) 0.0269(4) Uani 1 1 d .
H11 H 0.447212 0.733860 0.495844 0.032 Uiso 1 1 calc R
C16 C 0.4014(3) 0.4556(3) 0.58376(8) 0.0333(5) Uani 1 1 d .
H16 H 0.401365 0.351865 0.571591 0.040 Uiso 1 1 calc R
C4 C 0.2419(3) 0.3215(3) 0.34414(8) 0.0295(5) Uani 1 1 d .
H4 H 0.127901 0.320513 0.356738 0.035 Uiso 1 1 calc R
C21 C 0.0970(3) 0.5789(3) 0.28273(7) 0.0304(5) Uani 1 1 d .
C19 C 0.4150(3) 0.7206(3) 0.58959(8) 0.0336(5) Uani 1 1 d .
H19 H 0.426221 0.828736 0.582358 0.040 Uiso 1 1 calc R
C2 C 0.3400(3) 0.2774(3) 0.42720(8) 0.0287(4) Uani 1 1 d .
H2 H 0.222165 0.276214 0.436354 0.034 Uiso 1 1 calc R
C12 C 0.3102(3) 0.5359(3) 0.47445(7) 0.0274(4) Uani 1 1 d .
H12A H 0.228905 0.613102 0.463139 0.033 Uiso 1 1 calc R
H12B H 0.253445 0.456446 0.493876 0.033 Uiso 1 1 calc R
C3 C 0.3476(3) 0.2165(3) 0.37587(8) 0.0310(5) Uani 1 1 d .
H3A H 0.461915 0.217793 0.364614 0.037 Uiso 1 1 calc R
H3B H 0.307410 0.107115 0.374536 0.037 Uiso 1 1 calc R
C7 C 0.2944(3) 0.7770(3) 0.31282(8) 0.0312(5) Uani 1 1 d .
H7A H 0.295633 0.839476 0.283424 0.037 Uiso 1 1 calc R
H7B H 0.200145 0.811585 0.332001 0.037 Uiso 1 1 calc R
C17 C 0.3786(3) 0.4990(3) 0.62987(8) 0.0350(5) Uani 1 1 d .
H17 H 0.360684 0.428221 0.655161 0.042 Uiso 1 1 calc R
C27 C 0.3945(3) 0.5546(3) 0.25900(8) 0.0342(5) Uani 1 1 d .
H27A H 0.507459 0.571560 0.269115 0.051 Uiso 1 1 calc GR
H27B H 0.370809 0.621367 0.231743 0.051 Uiso 1 1 calc GR
H27C H 0.379624 0.444330 0.250287 0.051 Uiso 1 1 calc GR
C23 C -0.1803(3) 0.5271(4) 0.30569(9) 0.0380(6) Uani 1 1 d .
H23A H -0.193385 0.436626 0.284720 0.057 Uiso 1 1 calc GR
H23B H -0.216913 0.622261 0.289503 0.057 Uiso 1 1 calc GR
H23C H -0.245725 0.511245 0.334190 0.057 Uiso 1 1 calc GR
C26 C 0.4287(3) 0.1646(3) 0.46197(9) 0.0369(5) Uani 1 1 d .
H26A H 0.541551 0.148985 0.451566 0.055 Uiso 1 1 calc GR
H26B H 0.372093 0.063364 0.462581 0.055 Uiso 1 1 calc GR
H26C H 0.428367 0.210370 0.493632 0.055 Uiso 1 1 calc GR

loop_
_atom_site_aniso_label
_atom_site_aniso_U_11
_atom_site_aniso_U_22
_atom_site_aniso_U_33
_atom_site_aniso_U_23
_atom_site_aniso_U_13
_atom_site_aniso_U_12
O14 0.0210(7) 0.0390(8) 0.0261(7) -0.0018(6) 0.0003(6) -0.0002(6)
O20 0.0230(7) 0.0343(8) 0.0314(7) 0.0014(6) 0.0014(6) 0.0040(6)
O22 0.0196(7) 0.0490(9) 0.0239(7) -0.0041(7) -0.0004(5) 0.0034(6)
O18 0.0349(9) 0.0508(10) 0.0259(7) -0.0074(7) 0.0034(7) -0.0052(8)
O24 0.0277(8) 0.0738(13) 0.0237(8) 0.0007(8) -0.0026(6) 0.0094(8)
O25 0.0346(9) 0.0479(10) 0.0337(8) -0.0139(7) -0.0012(7) -0.0087(8)
C5 0.0191(9) 0.0320(11) 0.0251(9) -0.0025(8) 0.0011(8) 0.0050(8)
C9 0.0287(10) 0.0262(10) 0.0288(10) -0.0021(8) -0.0002(8) 0.0007(8)
C13 0.0233(10) 0.0284(10) 0.0234(9) 0.0031(7) -0.0020(8) -0.0001(8)
C15 0.0212(9) 0.0344(11) 0.0285(10) -0.0023(8) -0.0020(8) 0.0003(8)
C10 0.0204(9) 0.0250(10) 0.0266(9) -0.0014(8) -0.0002(8) 0.0043(8)
C8 0.0297(11) 0.0286(11) 0.0310(10) 0.0022(8) 0.0036(9) 0.0025(9)
C1 0.0216(9) 0.0269(10) 0.0244(9) 0.0004(8) -0.0009(7) 0.0008(8)
C6 0.0211(10) 0.0408(12) 0.0233(9) -0.0011(9) 0.0002(7) 0.0039(9)
C11 0.0232(10) 0.0297(10) 0.0279(10) -0.0009(8) 0.0005(8) 0.0021(8)
C16 0.0340(12) 0.0374(12) 0.0286(10) 0.0007(9) -0.0018(9) 0.0033(10)
C4 0.0245(10) 0.0359(12) 0.0280(10) -0.0080(8) -0.0009(8) -0.0010(9)
C21 0.0259(11) 0.0432(12) 0.0220(9) -0.0024(9) 0.0015(8) 0.0076(10)
C19 0.0303(11) 0.0403(12) 0.0303(10) -0.0047(9) 0.0018(9) -0.0045(10)
C2 0.0237(10) 0.0269(10) 0.0355(11) 0.0027(9) -0.0002(8) -0.0018(8)
C12 0.0211(10) 0.0339(11) 0.0271(10) -0.0014(8) -0.0003(8) 0.0002(8)
C3 0.0289(11) 0.0266(10) 0.0374(12) -0.0034(9) 0.0021(9) -0.0008(8)
C7 0.0288(11) 0.0356(12) 0.0292(10) 0.0058(9) 0.0014(9) 0.0080(9)
C17 0.0308(11) 0.0450(13) 0.0293(10) 0.0033(10) -0.0007(9) -0.0013(10)
C27 0.0244(10) 0.0507(14) 0.0275(10) -0.0031(10) 0.0014(8) 0.0051(10)
C23 0.0204(10) 0.0617(16) 0.0319(11) -0.0087(11) -0.0038(8) 0.0038(11)
C26 0.0378(13) 0.0320(11) 0.0410(12) 0.0080(10) -0.0006(11) 0.0004(10)

loop_
_atom_type_symbol
_atom_type_description
_atom_type_scat_dispersion_real
_atom_type_scat_dispersion_imag
_atom_type_scat_source
C C 0.0181 0.0091 'International Tables Vol C Tables 4.2.6.8 and 6.1.1.4'
H H 0.0000 0.0000 'International Tables Vol C Tables 4.2.6.8 and 6.1.1.4'
O O 0.0492 0.0322 'International Tables Vol C Tables 4.2.6.8 and 6.1.1.4'

loop_
_geom_angle_atom_site_label_1
_geom_angle_atom_site_label_2
_geom_angle_atom_site_label_3
_geom_angle
C13 O14 C11 111.72(16)
C21 O22 C23 115.90(17)
C19 O18 C17 106.56(19)
C4 O25 H25 109.5
C10 C5 C6 122.0(2)
C10 C5 C4 120.38(19)
C4 C5 C6 117.51(18)
H9A C9 H9B 107.8
C10 C9 H9A 109.0
C10 C9 H9B 109.0
C10 C9 C8 112.72(18)
C8 C9 H9A 109.0
C8 C9 H9B 109.0
O14 C13 C1 111.65(17)
O20 C13 O14 120.90(19)
O20 C13 C1 127.45(19)
C16 C15 C11 128.0(2)
C19 C15 C11 126.3(2)
C19 C15 C16 105.6(2)
C5 C10 C9 123.15(19)
C5 C10 C1 123.17(19)
C9 C10 C1 113.64(17)
C9 C8 H8A 109.9
C9 C8 H8B 109.9
H8A C8 H8B 108.3
C7 C8 C9 108.83(18)
C7 C8 H8A 109.9
C7 C8 H8B 109.9
C13 C1 C2 110.98(17)
C13 C1 C12 101.99(16)
C10 C1 C13 107.70(17)
C10 C1 C2 114.06(17)
C10 C1 C12 111.84(17)
C12 C1 C2 109.60(17)
C5 C6 C7 110.52(17)
C5 C6 C27 112.38(18)
C21 C6 C5 110.59(18)
C21 C6 C7 105.15(18)
C21 C6 C27 108.64(17)
C27 C6 C7 109.30(19)
O14 C11 C15 109.96(17)
O14 C11 H11 109.4
O14 C11 C12 104.63(16)
C15 C11 H11 109.4
C15 C11 C12 113.96(18)
C12 C11 H11 109.4
C15 C16 H16 126.7
C17 C16 C15 106.5(2)
C17 C16 H16 126.7
O25 C4 C5 109.59(19)
O25 C4 H4 108.2
O25 C4 C3 112.16(19)
C5 C4 H4 108.2
C3 C4 C5 110.36(17)
C3 C4 H4 108.2
O22 C21 C6 111.72(17)
O24 C21 O22 123.7(2)
O24 C21 C6 124.4(2)
O18 C19 H19 124.6
C15 C19 O18 110.9(2)
C15 C19 H19 124.6
C1 C2 H2 106.3
C3 C2 C1 112.16(18)
C3 C2 H2 106.3
C3 C2 C26 111.75(19)
C26 C2 C1 113.51(18)
C26 C2 H2 106.3
C1 C12 H12A 110.4
C1 C12 H12B 110.4
C11 C12 C1 106.82(17)
C11 C12 H12A 110.4
C11 C12 H12B 110.4
H12A C12 H12B 108.6
C4 C3 C2 109.49(18)
C4 C3 H3A 109.8
C4 C3 H3B 109.8
C2 C3 H3A 109.8
C2 C3 H3B 109.8
H3A C3 H3B 108.2
C8 C7 C6 110.32(18)
C8 C7 H7A 109.6
C8 C7 H7B 109.6
C6 C7 H7A 109.6
C6 C7 H7B 109.6
H7A C7 H7B 108.1
O18 C17 H17 124.8
C16 C17 O18 110.4(2)
C16 C17 H17 124.8
C6 C27 H27A 109.5
C6 C27 H27B 109.5
C6 C27 H27C 109.5
H27A C27 H27B 109.5
H27A C27 H27C 109.5
H27B C27 H27C 109.5
O22 C23 H23A 109.5
O22 C23 H23B 109.5
O22 C23 H23C 109.5
H23A C23 H23B 109.5
H23A C23 H23C 109.5
H23B C23 H23C 109.5
C2 C26 H26A 109.5
C2 C26 H26B 109.5
C2 C26 H26C 109.5
H26A C26 H26B 109.5
H26A C26 H26C 109.5
H26B C26 H26C 109.5

loop_
_geom_bond_atom_site_label_1
_geom_bond_atom_site_label_2
_geom_bond_distance
O14 C13 1.354(3)
O14 C11 1.464(3)
O20 C13 1.204(3)
O22 C21 1.338(3)
O22 C23 1.442(3)
O18 C19 1.359(3)
O18 C17 1.364(3)
O24 C21 1.209(3)
O25 H25 0.8200
O25 C4 1.428(3)
C5 C10 1.344(3)
C5 C6 1.538(3)
C5 C4 1.525(3)
C9 H9A 0.9700
C9 H9B 0.9700
C9 C10 1.514(3)
C9 C8 1.521(3)
C13 C1 1.534(3)
C15 C11 1.491(3)
C15 C16 1.437(3)
C15 C19 1.353(3)
C10 C1 1.531(3)
C8 H8A 0.9700
C8 H8B 0.9700
C8 C7 1.512(3)
C1 C2 1.562(3)
C1 C12 1.546(3)
C6 C21 1.523(3)
C6 C7 1.548(3)
C6 C27 1.539(3)
C11 H11 0.9800
C11 C12 1.530(3)
C16 H16 0.9300
C16 C17 1.345(3)
C4 H4 0.9800
C4 C3 1.506(3)
C19 H19 0.9300
C2 H2 0.9800
C2 C3 1.516(3)
C2 C26 1.527(3)
C12 H12A 0.9700
C12 H12B 0.9700
C3 H3A 0.9700
C3 H3B 0.9700
C7 H7A 0.9700
C7 H7B 0.9700
C17 H17 0.9300
C27 H27A 0.9600
C27 H27B 0.9600
C27 H27C 0.9600
C23 H23A 0.9600
C23 H23B 0.9600
C23 H23C 0.9600
C26 H26A 0.9600
C26 H26B 0.9600
C26 H26C 0.9600

loop_
_geom_torsion_atom_site_label_1
_geom_torsion_atom_site_label_2
_geom_torsion_atom_site_label_3
_geom_torsion_atom_site_label_4
_geom_torsion
O14 C13 C1 C10 114.00(18)
O14 C13 C1 C2 -120.51(19)
O14 C13 C1 C12 -3.8(2)
O14 C11 C12 C1 -17.9(2)
O20 C13 C1 C10 -66.5(3)
O20 C13 C1 C2 59.0(3)
O20 C13 C1 C12 175.7(2)
O25 C4 C3 C2 -177.21(18)
C5 C10 C1 C13 128.3(2)
C5 C10 C1 C2 4.7(3)
C5 C10 C1 C12 -120.4(2)
C5 C6 C21 O22 28.6(3)
C5 C6 C21 O24 -155.5(2)
C5 C6 C7 C8 48.9(2)
C5 C4 C3 C2 60.3(2)
C9 C10 C1 C13 -54.2(2)
C9 C10 C1 C2 -177.85(17)
C9 C10 C1 C12 57.1(2)
C9 C8 C7 C6 -65.9(2)
C13 O14 C11 C15 138.96(18)
C13 O14 C11 C12 16.2(2)
C13 C1 C2 C3 -96.6(2)
C13 C1 C2 C26 31.3(3)
C13 C1 C12 C11 13.3(2)
C15 C11 C12 C1 -138.05(19)
C15 C16 C17 O18 0.4(3)
C10 C5 C6 C21 -131.5(2)
C10 C5 C6 C7 -15.5(3)
C10 C5 C6 C27 106.9(2)
C10 C5 C4 O25 -155.18(19)
C10 C5 C4 C3 -31.2(3)
C10 C9 C8 C7 47.4(2)
C10 C1 C2 C3 25.3(2)
C10 C1 C2 C26 153.11(19)
C10 C1 C12 C11 -101.53(19)
C8 C9 C10 C5 -14.6(3)
C8 C9 C10 C1 167.89(17)
C1 C2 C3 C4 -57.8(2)
C6 C5 C10 C9 -1.6(3)
C6 C5 C10 C1 175.63(18)
C6 C5 C4 O25 27.4(2)
C6 C5 C4 C3 151.42(19)
C11 O14 C13 O20 172.60(19)
C11 O14 C13 C1 -7.9(2)
C11 C15 C16 C17 -175.8(2)
C11 C15 C19 O18 175.6(2)
C16 C15 C11 O14 -66.3(3)
C16 C15 C11 C12 50.8(3)
C16 C15 C19 O18 -0.2(3)
C4 C5 C10 C9 -178.88(18)
C4 C5 C10 C1 -1.6(3)
C4 C5 C6 C21 45.9(2)
C4 C5 C6 C7 161.87(18)
C4 C5 C6 C27 -75.7(2)
C21 C6 C7 C8 168.25(17)
C19 O18 C17 C16 -0.5(3)
C19 C15 C11 O14 118.9(2)
C19 C15 C11 C12 -124.0(2)
C19 C15 C16 C17 -0.1(2)
C2 C1 C12 C11 130.97(18)
C12 C1 C2 C3 151.53(18)
C12 C1 C2 C26 -80.6(2)
C7 C6 C21 O22 -90.8(2)
C7 C6 C21 O24 85.1(3)
C17 O18 C19 C15 0.4(3)
C27 C6 C21 O22 152.3(2)
C27 C6 C21 O24 -31.8(3)
C27 C6 C7 C8 -75.3(2)
C23 O22 C21 O24 2.9(3)
C23 O22 C21 C6 178.8(2)
C26 C2 C3 C4 173.47(19)
